data_4346413
loop_
_publ_author_name
'Heffern, Marie C.'
'Reichova, Viktorie'
'Coomes, Joseph L.'
'Harney, Allison S.'
'Bajema, Elizabeth A.'
'Meade, Thomas J.'

_publ_section_title
;
 Tuning cobalt(III) Schiff base complexes as activated protein inhibitors.
;
_journal_issue 18
_journal_name_full 'Inorganic chemistry'
_journal_page_first 9066
_journal_page_last 9074
_journal_paper_doi 10.1021/acs.inorgchem.5b01415
_journal_volume 54
_journal_year 2015
_chemical_formula_moiety 'C56 H88 Co2 N12 O4, 2(Br)'
_chemical_formula_sum 'C56 H88 Br2 Co2 N12 O4'
_chemical_formula_weight 1271.06
_space_group_crystal_system monoclinic
_space_group_IT_number 14
_space_group_name_Hall '-P 2ybc'
_space_group_name_H-M_alt 'P 1 21/c 1'
_atom_sites_solution_hydrogens geom
_atom_sites_solution_primary dual
_audit_creation_date 2014-09-08
_audit_creation_method
;
Olex2 1.2
(compiled 2014.08.28 svn.r2986 for OlexSys, GUI svn.r4874)
;
_audit_update_record
;
2015-08-10 # Formatted by publCIF

;
_cell_angle_alpha 90
_cell_angle_beta 109.007(3)
_cell_angle_gamma 90
_cell_formula_units_Z 2
_cell_length_a 14.0820(6)
_cell_length_b 23.4788(10)
_cell_length_c 9.2804(4)
_cell_measurement_reflns_used 2267
_cell_measurement_temperature 100(2)
_cell_measurement_theta_max 64.498
_cell_measurement_theta_min 3.320
_cell_volume 2901.1(2)
_computing_cell_refinement 'SAINT v8.34A (Bruker, 2013)'
_computing_data_collection 'APEX2 V2.1-4 (Bruker, 2007)'
_computing_data_reduction 'SAINT v8.34A (Bruker, 2013)'
_computing_molecular_graphics 'Olex2 (Dolomanov et al., 2009)'
_computing_publication_material 'Olex2 (Dolomanov et al., 2009)'
_computing_structure_refinement 'XL (Sheldrick, 2008)'
_computing_structure_solution 'XM (Sheldrick, 2008)'
_diffrn_ambient_temperature 99.96
_diffrn_detector_area_resol_mean 8
_diffrn_measured_fraction_theta_full 0.919
_diffrn_measured_fraction_theta_max 0.954
_diffrn_measurement_device_type 'Bruker Kappa APEX CCD area detector'
_diffrn_measurement_method '\w and \f scans'
_diffrn_radiation_monochromator 'Quazar optics'
_diffrn_radiation_type CuK\a
_diffrn_radiation_wavelength 1.54178
_diffrn_reflns_av_R_equivalents 0.0563
_diffrn_reflns_av_unetI/netI 0.0652
_diffrn_reflns_Laue_measured_fraction_full 0.919
_diffrn_reflns_Laue_measured_fraction_max 0.954
_diffrn_reflns_limit_h_max 16
_diffrn_reflns_limit_h_min -14
_diffrn_reflns_limit_k_max 23
_diffrn_reflns_limit_k_min -26
_diffrn_reflns_limit_l_max 10
_diffrn_reflns_limit_l_min -10
_diffrn_reflns_number 13777
_diffrn_reflns_point_group_measured_fraction_full 0.919
_diffrn_reflns_point_group_measured_fraction_max 0.954
_diffrn_reflns_theta_full 67.679
_diffrn_reflns_theta_max 65.975
_diffrn_reflns_theta_min 3.319
_diffrn_source 'sealed tube'
_exptl_absorpt_coefficient_mu 6.534
_exptl_absorpt_correction_T_max 0.3530
_exptl_absorpt_correction_T_min 0.2380
_exptl_absorpt_correction_type multi-scan
_exptl_absorpt_process_details
;
SADABS-2014/2 (Bruker,2014) was used for absorption correction.
wR2(int) was 0.0792 before and 0.0506 after correction.
The Ratio of minimum to maximum transmission is 0.6742.
The \l/2 correction factor is 0.00150.
;
_exptl_crystal_colour yellow
_exptl_crystal_density_diffrn 1.455
_exptl_crystal_description needle
_exptl_crystal_F_000 1328
_exptl_crystal_size_max 0.345
_exptl_crystal_size_mid 0.04
_exptl_crystal_size_min 0.022
_refine_diff_density_max 0.649
_refine_diff_density_min -0.444
_refine_diff_density_rms 0.072
_refine_ls_extinction_method none
_refine_ls_goodness_of_fit_ref 1.016
_refine_ls_hydrogen_treatment constr
_refine_ls_matrix_type full
_refine_ls_number_parameters 347
_refine_ls_number_reflns 4811
_refine_ls_number_restraints 0
_refine_ls_restrained_S_all 1.016
_refine_ls_R_factor_all 0.0740
_refine_ls_R_factor_gt 0.0465
_refine_ls_shift/su_max 0.000
_refine_ls_shift/su_mean 0.000
_refine_ls_structure_factor_coef Fsqd
_refine_ls_weighting_details 'w=1/[\s^2^(Fo^2^)+(0.0556P)^2^+1.3116P] where P=(Fo^2^+2Fc^2^)/3'
_refine_ls_weighting_scheme calc
_refine_ls_wR_factor_gt 0.1053
_refine_ls_wR_factor_ref 0.1161
_reflns_Friedel_coverage 0.000
_reflns_number_gt 3533
_reflns_number_total 4811
_reflns_threshold_expression 'I > 2\s(I)'
_cod_data_source_file ic5b01415_si_002.cif
_cod_data_source_block cx0005
_cod_database_code 4346413
_publcif_datablock.id {7884d0d1-5304-487c-881b-e7cf50346abf}

_shelxl_version_number 2014-3
_shelx_space_group_comment
;
The symmetry employed for this shelxl refinement is uniquely defined
by the following loop, which should always be used as a source of
symmetry information in preference to the above space-group names.
They are only intended as comments.
;
_shelx_estimated_absorpt_t_max 0.870
_shelx_estimated_absorpt_t_min 0.211
_olex2_refinement_description
;
1. Fixed Uiso
 At 1.2 times of:
  All C(H) groups, All C(H,H) groups
 At 1.5 times of:
  All C(H,H,H) groups
2.a Secondary CH2 refined with riding coordinates:
 C6(H6A,H6B), C7(H7A,H7B), C16(H16A,H16B), C17(H17A,H17B), C18(H18A,H18B),
 C19(H19A,H19B), C20(H20A,H20B), C24(H24A,H24B), C25(H25A,H25B), C26(H26A,H26B),
  C27(H27A,H27B), C28(H28A,H28B)
2.b Aromatic/amide H refined with riding coordinates:
 C2(H2), C9(H9), C13(H13), C14(H14), C15(H15), C21(H21), C22(H22), C23(H23)
2.c Idealised Me refined as rotating group:
 C4(H4A,H4B,H4C), C5(H5A,H5B,H5C), C11(H11A,H11B,H11C), C12(H12A,H12B,H12C)
;
_olex2_submission_original_sample_id MHCoDilmDeca082814
_olex2_submission_special_instructions 'No special instructions were received'

loop_
_space_group_symop_operation_xyz
'x, y, z'
'-x, y+1/2, -z+1/2'
'-x, -y, -z'
'x, -y-1/2, z-1/2'

loop_
_atom_site_label
_atom_site_type_symbol
_atom_site_fract_x
_atom_site_fract_y
_atom_site_fract_z
_atom_site_U_iso_or_equiv
_atom_site_adp_type
_atom_site_occupancy
_atom_site_site_symmetry_order
_atom_site_calc_flag
_atom_site_refinement_flags_posn
Co1 Co -0.23451(4) 0.92417(3) -0.39999(7) 0.02571(18) Uani 1 1 d .
O1 O -0.2824(2) 0.94439(12) -0.6112(3) 0.0314(6) Uani 1 1 d .
O2 O -0.33323(19) 0.86503(12) -0.4574(3) 0.0304(6) Uani 1 1 d .
N1 N -0.1350(2) 0.98234(13) -0.3437(3) 0.0255(7) Uani 1 1 d .
N2 N -0.1883(2) 0.90277(14) -0.1911(4) 0.0270(7) Uani 1 1 d .
N3 N -0.3307(2) 0.97534(15) -0.3571(3) 0.0289(8) Uani 1 1 d .
N4 N -0.4058(2) 1.05194(15) -0.3091(4) 0.0319(8) Uani 1 1 d .
N5 N -0.1412(2) 0.87067(14) -0.4412(4) 0.0267(7) Uani 1 1 d .
N6 N -0.0172(2) 0.81014(14) -0.4120(4) 0.0315(8) Uani 1 1 d .
C1 C -0.2435(3) 0.98340(19) -0.6717(5) 0.0325(10) Uani 1 1 d .
C2 C -0.1678(3) 1.01998(18) -0.5952(5) 0.0327(10) Uani 1 1 d .
H2 H -0.1490 1.0483 -0.6538 0.039 Uiso 1 1 calc R
C3 C -0.1153(3) 1.01910(17) -0.4359(5) 0.0292(9) Uani 1 1 d .
C4 C -0.2880(3) 0.9872(2) -0.8431(5) 0.0386(11) Uani 1 1 d .
H4A H -0.2796 0.9506 -0.8883 0.058 Uiso 1 1 calc GR
H4B H -0.2536 1.0171 -0.8806 0.058 Uiso 1 1 calc GR
H4C H -0.3596 0.9963 -0.8714 0.058 Uiso 1 1 calc GR
C5 C -0.0348(3) 1.06306(18) -0.3729(5) 0.0379(11) Uani 1 1 d .
H5A H -0.0564 1.0899 -0.3088 0.057 Uiso 1 1 calc GR
H5B H -0.0229 1.0838 -0.4571 0.057 Uiso 1 1 calc GR
H5C H 0.0273 1.0442 -0.3118 0.057 Uiso 1 1 calc GR
C6 C -0.0753(3) 0.98153(18) -0.1804(4) 0.0302(9) Uani 1 1 d .
H6A H -0.0621 1.0210 -0.1413 0.036 Uiso 1 1 calc R
H6B H -0.0100 0.9626 -0.1656 0.036 Uiso 1 1 calc R
C7 C -0.1333(3) 0.94959(18) -0.0951(4) 0.0303(9) Uani 1 1 d .
H7A H -0.0865 0.9343 0.0014 0.036 Uiso 1 1 calc R
H7B H -0.1809 0.9756 -0.0700 0.036 Uiso 1 1 calc R
C8 C -0.3268(3) 0.81926(19) -0.3785(5) 0.0318(10) Uani 1 1 d .
C9 C -0.2651(3) 0.81128(18) -0.2306(5) 0.0332(10) Uani 1 1 d .
H9 H -0.2636 0.7744 -0.1880 0.040 Uiso 1 1 calc R
C10 C -0.2035(3) 0.85390(18) -0.1365(5) 0.0297(9) Uani 1 1 d .
C11 C -0.3954(3) 0.77176(19) -0.4595(5) 0.0399(11) Uani 1 1 d .
H11A H -0.4654 0.7836 -0.4820 0.060 Uiso 1 1 calc GR
H11B H -0.3824 0.7379 -0.3943 0.060 Uiso 1 1 calc GR
H11C H -0.3828 0.7629 -0.5549 0.060 Uiso 1 1 calc GR
C12 C -0.1568(3) 0.84085(19) 0.0318(5) 0.0374(11) Uani 1 1 d .
H12A H -0.0834 0.8423 0.0600 0.056 Uiso 1 1 calc GR
H12B H -0.1774 0.8027 0.0529 0.056 Uiso 1 1 calc GR
H12C H -0.1793 0.8691 0.0914 0.056 Uiso 1 1 calc GR
C13 C -0.4200(3) 0.9598(2) -0.3360(5) 0.0375(11) Uani 1 1 d .
H13 H -0.4448 0.9220 -0.3410 0.045 Uiso 1 1 calc R
C14 C -0.4668(3) 1.0069(2) -0.3070(5) 0.0390(11) Uani 1 1 d .
H14 H -0.5294 1.0083 -0.2889 0.047 Uiso 1 1 calc R
C15 C -0.3247(3) 1.03105(18) -0.3366(4) 0.0301(9) Uani 1 1 d .
H15 H -0.2696 1.0536 -0.3409 0.036 Uiso 1 1 calc R
C16 C -0.4249(3) 1.11252(19) -0.2852(5) 0.0412(11) Uani 1 1 d .
H16A H -0.4949 1.1218 -0.3474 0.049 Uiso 1 1 calc R
H16B H -0.3798 1.1362 -0.3228 0.049 Uiso 1 1 calc R
C17 C -0.4099(4) 1.1286(2) -0.1217(5) 0.0462(12) Uani 1 1 d .
H17A H -0.3450 1.1125 -0.0573 0.055 Uiso 1 1 calc R
H17B H -0.4044 1.1705 -0.1131 0.055 Uiso 1 1 calc R
C18 C -0.4890(4) 1.1098(2) -0.0581(5) 0.0471(12) Uani 1 1 d .
H18A H -0.4848 1.0680 -0.0439 0.056 Uiso 1 1 calc R
H18B H -0.5558 1.1189 -0.1319 0.056 Uiso 1 1 calc R
C19 C -0.4788(3) 1.1384(2) 0.0948(5) 0.0460(12) Uani 1 1 d .
H19A H -0.4746 1.1801 0.0832 0.055 Uiso 1 1 calc R
H19B H -0.5399 1.1303 0.1218 0.055 Uiso 1 1 calc R
C20 C -0.3868(3) 1.1185(2) 0.2251(5) 0.0432(12) Uani 1 1 d .
H20A H -0.3950 1.0776 0.2445 0.052 Uiso 1 1 calc R
H20B H -0.3267 1.1222 0.1927 0.052 Uiso 1 1 calc R
C21 C -0.1600(3) 0.83961(18) -0.5735(5) 0.0324(10) Uani 1 1 d .
H21 H -0.2172 0.8436 -0.6621 0.039 Uiso 1 1 calc R
C22 C -0.0832(3) 0.80227(19) -0.5564(5) 0.0348(10) Uani 1 1 d .
H22 H -0.0765 0.7759 -0.6301 0.042 Uiso 1 1 calc R
C23 C -0.0547(3) 0.85170(17) -0.3468(5) 0.0283(9) Uani 1 1 d .
H23 H -0.0234 0.8656 -0.2463 0.034 Uiso 1 1 calc R
C24 C 0.0788(3) 0.78069(19) -0.3392(5) 0.0387(11) Uani 1 1 d .
H24A H 0.0687 0.7392 -0.3566 0.046 Uiso 1 1 calc R
H24B H 0.1003 0.7874 -0.2279 0.046 Uiso 1 1 calc R
C25 C 0.1607(3) 0.8002(2) -0.3990(5) 0.0397(11) Uani 1 1 d .
H25A H 0.1672 0.8422 -0.3903 0.048 Uiso 1 1 calc R
H25B H 0.1430 0.7900 -0.5081 0.048 Uiso 1 1 calc R
C26 C 0.2616(3) 0.7722(2) -0.3083(6) 0.0453(12) Uani 1 1 d .
H26A H 0.2799 0.7841 -0.2004 0.054 Uiso 1 1 calc R
H26B H 0.2528 0.7303 -0.3119 0.054 Uiso 1 1 calc R
C27 C 0.3473(3) 0.7870(2) -0.3668(6) 0.0492(13) Uani 1 1 d .
H27A H 0.4088 0.7677 -0.3017 0.059 Uiso 1 1 calc R
H27B H 0.3317 0.7715 -0.4712 0.059 Uiso 1 1 calc R
C28 C 0.3690(4) 0.8493(2) -0.3707(5) 0.0465(12) Uani 1 1 d .
H28A H 0.4290 0.8538 -0.4030 0.056 Uiso 1 1 calc R
H28B H 0.3119 0.8673 -0.4498 0.056 Uiso 1 1 calc R
Br1 Br 0.12468(3) 0.87381(2) 0.03887(5) 0.04266(17) Uani 1 1 d .

loop_
_atom_site_aniso_label
_atom_site_aniso_U_11
_atom_site_aniso_U_22
_atom_site_aniso_U_33
_atom_site_aniso_U_23
_atom_site_aniso_U_13
_atom_site_aniso_U_12
Co1 0.0242(3) 0.0269(4) 0.0274(3) 0.0005(3) 0.0103(3) -0.0013(3)
O1 0.0335(15) 0.0330(17) 0.0278(14) 0.0024(13) 0.0101(12) 0.0019(13)
O2 0.0277(14) 0.0299(17) 0.0346(15) -0.0001(13) 0.0116(12) -0.0032(12)
N1 0.0226(17) 0.0230(19) 0.0330(18) 0.0005(15) 0.0122(14) -0.0003(14)
N2 0.0252(18) 0.028(2) 0.0293(17) -0.0007(15) 0.0110(14) -0.0027(15)
N3 0.0254(18) 0.032(2) 0.0305(18) -0.0018(16) 0.0109(14) -0.0010(15)
N4 0.0286(19) 0.034(2) 0.0357(19) -0.0038(16) 0.0145(15) 0.0009(16)
N5 0.0288(18) 0.0240(18) 0.0302(17) -0.0002(15) 0.0137(15) -0.0036(15)
N6 0.0332(19) 0.028(2) 0.0377(19) 0.0000(16) 0.0173(16) 0.0019(16)
C1 0.034(2) 0.033(3) 0.035(2) 0.006(2) 0.0173(19) 0.012(2)
C2 0.036(2) 0.029(2) 0.038(2) 0.008(2) 0.0203(19) 0.004(2)
C3 0.028(2) 0.026(2) 0.040(2) 0.0039(19) 0.0194(18) 0.0047(18)
C4 0.046(3) 0.044(3) 0.032(2) 0.004(2) 0.021(2) 0.005(2)
C5 0.038(3) 0.031(3) 0.046(3) 0.002(2) 0.016(2) -0.004(2)
C6 0.029(2) 0.028(2) 0.030(2) -0.0008(18) 0.0046(17) -0.0068(19)
C7 0.033(2) 0.027(2) 0.029(2) -0.0003(18) 0.0077(18) -0.0033(18)
C8 0.028(2) 0.031(3) 0.040(2) -0.004(2) 0.0175(19) -0.0018(19)
C9 0.037(2) 0.024(2) 0.046(3) 0.001(2) 0.023(2) -0.0012(19)
C10 0.029(2) 0.032(2) 0.033(2) -0.0008(19) 0.0165(18) 0.0024(19)
C11 0.037(3) 0.035(3) 0.048(3) -0.007(2) 0.015(2) -0.004(2)
C12 0.045(3) 0.035(3) 0.035(2) 0.006(2) 0.016(2) 0.002(2)
C13 0.036(2) 0.037(3) 0.043(3) -0.008(2) 0.019(2) -0.010(2)
C14 0.030(2) 0.046(3) 0.045(3) -0.008(2) 0.018(2) -0.003(2)
C15 0.025(2) 0.036(3) 0.031(2) -0.0007(19) 0.0105(17) 0.0007(19)
C16 0.041(3) 0.040(3) 0.045(3) 0.003(2) 0.017(2) 0.007(2)
C17 0.047(3) 0.042(3) 0.049(3) -0.004(2) 0.015(2) 0.003(2)
C18 0.043(3) 0.052(3) 0.044(3) -0.005(2) 0.012(2) 0.000(2)
C19 0.044(3) 0.051(3) 0.046(3) 0.002(2) 0.018(2) 0.011(2)
C20 0.040(3) 0.049(3) 0.042(3) -0.002(2) 0.015(2) 0.003(2)
C21 0.035(2) 0.031(3) 0.031(2) -0.0021(19) 0.0113(18) -0.005(2)
C22 0.044(3) 0.032(3) 0.033(2) -0.0062(19) 0.018(2) -0.007(2)
C23 0.032(2) 0.025(2) 0.030(2) 0.0014(18) 0.0135(18) -0.0023(18)
C24 0.041(3) 0.028(2) 0.050(3) 0.001(2) 0.019(2) 0.006(2)
C25 0.037(2) 0.038(3) 0.043(3) -0.004(2) 0.012(2) 0.002(2)
C26 0.042(3) 0.036(3) 0.059(3) -0.001(2) 0.019(2) 0.004(2)
C27 0.038(3) 0.059(3) 0.049(3) -0.014(3) 0.011(2) 0.003(2)
C28 0.040(3) 0.051(3) 0.047(3) -0.001(2) 0.013(2) 0.002(2)
Br1 0.0372(3) 0.0378(3) 0.0488(3) -0.0034(2) 0.0082(2) 0.0057(2)

loop_
_atom_type_symbol
_atom_type_description
_atom_type_scat_dispersion_real
_atom_type_scat_dispersion_imag
_atom_type_scat_source
C C 0.0181 0.0091 'International Tables Vol C Tables 4.2.6.8 and 6.1.1.4'
H H 0.0000 0.0000 'International Tables Vol C Tables 4.2.6.8 and 6.1.1.4'
Br Br -0.6763 1.2805 'International Tables Vol C Tables 4.2.6.8 and 6.1.1.4'
Co Co -2.3653 3.6143 'International Tables Vol C Tables 4.2.6.8 and 6.1.1.4'
N N 0.0311 0.0180 'International Tables Vol C Tables 4.2.6.8 and 6.1.1.4'
O O 0.0492 0.0322 'International Tables Vol C Tables 4.2.6.8 and 6.1.1.4'

loop_
_geom_angle_atom_site_label_1
_geom_angle_atom_site_label_2
_geom_angle_atom_site_label_3
_geom_angle
_geom_angle_site_symmetry_1
O1 Co1 O2 85.03(12) .
O1 Co1 N3 91.14(13) .
O1 Co1 N5 89.67(13) .
O2 Co1 N3 90.78(13) .
O2 Co1 N5 87.28(12) .
N1 Co1 O1 94.90(13) .
N1 Co1 O2 179.19(13) .
N1 Co1 N3 90.02(14) .
N1 Co1 N5 91.91(13) .
N2 Co1 O1 178.93(14) .
N2 Co1 O2 93.92(13) .
N2 Co1 N1 86.15(14) .
N2 Co1 N3 89.11(14) .
N2 Co1 N5 90.05(14) .
N5 Co1 N3 177.83(14) .
C1 O1 Co1 124.5(3) .
C8 O2 Co1 122.5(2) .
C3 N1 Co1 126.0(3) .
C3 N1 C6 120.6(3) .
C6 N1 Co1 113.3(2) .
C7 N2 Co1 111.0(2) .
C10 N2 Co1 125.9(3) .
C10 N2 C7 123.1(3) .
C13 N3 Co1 126.3(3) .
C15 N3 Co1 128.6(3) .
C15 N3 C13 105.1(3) .
C14 N4 C16 126.6(4) .
C15 N4 C14 107.3(4) .
C15 N4 C16 126.0(4) .
C21 N5 Co1 124.9(3) .
C23 N5 Co1 128.5(3) .
C23 N5 C21 106.2(3) .
C22 N6 C24 127.8(4) .
C23 N6 C22 107.3(3) .
C23 N6 C24 124.9(3) .
O1 C1 C2 126.1(4) .
O1 C1 C4 114.3(4) .
C2 C1 C4 119.6(4) .
C1 C2 H2 117.2 .
C1 C2 C3 125.6(4) .
C3 C2 H2 117.2 .
N1 C3 C2 122.7(4) .
N1 C3 C5 119.5(4) .
C2 C3 C5 117.8(4) .
C1 C4 H4A 109.5 .
C1 C4 H4B 109.5 .
C1 C4 H4C 109.5 .
H4A C4 H4B 109.5 .
H4A C4 H4C 109.5 .
H4B C4 H4C 109.5 .
C3 C5 H5A 109.5 .
C3 C5 H5B 109.5 .
C3 C5 H5C 109.5 .
H5A C5 H5B 109.5 .
H5A C5 H5C 109.5 .
H5B C5 H5C 109.5 .
N1 C6 H6A 109.9 .
N1 C6 H6B 109.9 .
N1 C6 C7 108.7(3) .
H6A C6 H6B 108.3 .
C7 C6 H6A 109.9 .
C7 C6 H6B 109.9 .
N2 C7 C6 108.8(3) .
N2 C7 H7A 109.9 .
N2 C7 H7B 109.9 .
C6 C7 H7A 109.9 .
C6 C7 H7B 109.9 .
H7A C7 H7B 108.3 .
O2 C8 C9 125.8(4) .
O2 C8 C11 114.8(4) .
C9 C8 C11 119.4(4) .
C8 C9 H9 117.4 .
C8 C9 C10 125.2(4) .
C10 C9 H9 117.4 .
N2 C10 C9 121.8(4) .
N2 C10 C12 120.6(4) .
C9 C10 C12 117.6(4) .
C8 C11 H11A 109.5 .
C8 C11 H11B 109.5 .
C8 C11 H11C 109.5 .
H11A C11 H11B 109.5 .
H11A C11 H11C 109.5 .
H11B C11 H11C 109.5 .
C10 C12 H12A 109.5 .
C10 C12 H12B 109.5 .
C10 C12 H12C 109.5 .
H12A C12 H12B 109.5 .
H12A C12 H12C 109.5 .
H12B C12 H12C 109.5 .
N3 C13 H13 125.2 .
C14 C13 N3 109.6(4) .
C14 C13 H13 125.2 .
N4 C14 H14 126.9 .
C13 C14 N4 106.3(4) .
C13 C14 H14 126.9 .
N3 C15 N4 111.7(4) .
N3 C15 H15 124.1 .
N4 C15 H15 124.1 .
N4 C16 H16A 108.6 .
N4 C16 H16B 108.6 .
N4 C16 C17 114.7(4) .
H16A C16 H16B 107.6 .
C17 C16 H16A 108.6 .
C17 C16 H16B 108.6 .
C16 C17 H17A 108.1 .
C16 C17 H17B 108.1 .
H17A C17 H17B 107.3 .
C18 C17 C16 116.6(4) .
C18 C17 H17A 108.1 .
C18 C17 H17B 108.1 .
C17 C18 H18A 109.1 .
C17 C18 H18B 109.1 .
C17 C18 C19 112.4(4) .
H18A C18 H18B 107.8 .
C19 C18 H18A 109.1 .
C19 C18 H18B 109.1 .
C18 C19 H19A 108.9 .
C18 C19 H19B 108.9 .
H19A C19 H19B 107.7 .
C20 C19 C18 113.4(4) .
C20 C19 H19A 108.9 .
C20 C19 H19B 108.9 .
C19 C20 H20A 108.7 .
C19 C20 H20B 108.7 .
H20A C20 H20B 107.6 .
C28 C20 C19 114.2(4) 3_575
C28 C20 H20A 108.7 3_575
C28 C20 H20B 108.7 3_575
N5 C21 H21 125.6 .
C22 C21 N5 108.8(4) .
C22 C21 H21 125.6 .
N6 C22 H22 126.7 .
C21 C22 N6 106.7(4) .
C21 C22 H22 126.7 .
N5 C23 N6 111.0(4) .
N5 C23 H23 124.5 .
N6 C23 H23 124.5 .
N6 C24 H24A 109.0 .
N6 C24 H24B 109.0 .
N6 C24 C25 112.8(4) .
H24A C24 H24B 107.8 .
C25 C24 H24A 109.0 .
C25 C24 H24B 109.0 .
C24 C25 H25A 109.6 .
C24 C25 H25B 109.6 .
C24 C25 C26 110.4(4) .
H25A C25 H25B 108.1 .
C26 C25 H25A 109.6 .
C26 C25 H25B 109.6 .
C25 C26 H26A 108.8 .
C25 C26 H26B 108.8 .
H26A C26 H26B 107.7 .
C27 C26 C25 114.0(4) .
C27 C26 H26A 108.8 .
C27 C26 H26B 108.8 .
C26 C27 H27A 108.5 .
C26 C27 H27B 108.5 .
H27A C27 H27B 107.5 .
C28 C27 C26 115.1(4) .
C28 C27 H27A 108.5 .
C28 C27 H27B 108.5 .
C20 C28 C27 116.6(4) 3_575
C20 C28 H28A 108.1 3_575
C20 C28 H28B 108.1 3_575
C27 C28 H28A 108.1 .
C27 C28 H28B 108.1 .
H28A C28 H28B 107.3 .

loop_
_geom_bond_atom_site_label_1
_geom_bond_atom_site_label_2
_geom_bond_distance
_geom_bond_site_symmetry_2
Co1 O1 1.913(3) .
Co1 O2 1.914(3) .
Co1 N1 1.904(3) .
Co1 N2 1.901(3) .
Co1 N3 1.947(3) .
Co1 N5 1.943(3) .
O1 C1 1.286(5) .
O2 C8 1.286(5) .
N1 C3 1.307(5) .
N1 C6 1.475(5) .
N2 C7 1.467(5) .
N2 C10 1.300(5) .
N3 C13 1.383(5) .
N3 C15 1.321(5) .
N4 C14 1.366(6) .
N4 C15 1.343(5) .
N4 C16 1.478(5) .
N5 C21 1.378(5) .
N5 C23 1.325(5) .
N6 C22 1.372(5) .
N6 C23 1.344(5) .
N6 C24 1.472(5) .
C1 C2 1.373(6) .
C1 C4 1.510(6) .
C2 H2 0.9500 .
C2 C3 1.422(6) .
C3 C5 1.503(6) .
C4 H4A 0.9800 .
C4 H4B 0.9800 .
C4 H4C 0.9800 .
C5 H5A 0.9800 .
C5 H5B 0.9800 .
C5 H5C 0.9800 .
C6 H6A 0.9900 .
C6 H6B 0.9900 .
C6 C7 1.509(5) .
C7 H7A 0.9900 .
C7 H7B 0.9900 .
C8 C9 1.378(6) .
C8 C11 1.506(6) .
C9 H9 0.9500 .
C9 C10 1.423(6) .
C10 C12 1.516(6) .
C11 H11A 0.9800 .
C11 H11B 0.9800 .
C11 H11C 0.9800 .
C12 H12A 0.9800 .
C12 H12B 0.9800 .
C12 H12C 0.9800 .
C13 H13 0.9500 .
C13 C14 1.359(6) .
C14 H14 0.9500 .
C15 H15 0.9500 .
C16 H16A 0.9900 .
C16 H16B 0.9900 .
C16 C17 1.509(6) .
C17 H17A 0.9900 .
C17 H17B 0.9900 .
C17 C18 1.486(7) .
C18 H18A 0.9900 .
C18 H18B 0.9900 .
C18 C19 1.533(6) .
C19 H19A 0.9900 .
C19 H19B 0.9900 .
C19 C20 1.529(6) .
C20 H20A 0.9900 .
C20 H20B 0.9900 .
C20 C28 1.496(6) 3_575
C21 H21 0.9500 .
C21 C22 1.361(6) .
C22 H22 0.9500 .
C23 H23 0.9500 .
C24 H24A 0.9900 .
C24 H24B 0.9900 .
C24 C25 1.505(6) .
C25 H25A 0.9900 .
C25 H25B 0.9900 .
C25 C26 1.543(6) .
C26 H26A 0.9900 .
C26 H26B 0.9900 .
C26 C27 1.516(6) .
C27 H27A 0.9900 .
C27 H27B 0.9900 .
C27 C28 1.497(7) .
C28 C20 1.496(6) 3_575
C28 H28A 0.9900 .
C28 H28B 0.9900 .

loop_
_geom_torsion_atom_site_label_1
_geom_torsion_atom_site_label_2
_geom_torsion_atom_site_label_3
_geom_torsion_atom_site_label_4
_geom_torsion
_geom_torsion_site_symmetry_4
Co1 O1 C1 C2 -5.8(6) .
Co1 O1 C1 C4 174.0(3) .
Co1 O2 C8 C9 15.7(6) .
Co1 O2 C8 C11 -165.2(3) .
Co1 N1 C3 C2 0.0(5) .
Co1 N1 C3 C5 179.2(3) .
Co1 N1 C6 C7 -20.5(4) .
Co1 N2 C7 C6 -35.6(4) .
Co1 N2 C10 C9 -4.9(6) .
Co1 N2 C10 C12 176.1(3) .
Co1 N3 C13 C14 179.5(3) .
Co1 N3 C15 N4 -180.0(2) .
Co1 N5 C21 C22 -173.5(3) .
Co1 N5 C23 N6 172.8(3) .
O1 C1 C2 C3 3.7(7) .
O2 C8 C9 C10 4.9(7) .
N1 C6 C7 N2 35.5(4) .
N3 C13 C14 N4 -0.4(5) .
N4 C16 C17 C18 -74.6(5) .
N5 C21 C22 N6 0.5(5) .
N6 C24 C25 C26 174.6(4) .
C1 C2 C3 N1 -0.5(6) .
C1 C2 C3 C5 -179.7(4) .
C3 N1 C6 C7 161.9(3) .
C4 C1 C2 C3 -176.1(4) .
C6 N1 C3 C2 177.2(4) .
C6 N1 C3 C5 -3.6(5) .
C7 N2 C10 C9 173.9(4) .
C7 N2 C10 C12 -5.1(6) .
C8 C9 C10 N2 -10.9(6) .
C8 C9 C10 C12 168.1(4) .
C10 N2 C7 C6 145.4(4) .
C11 C8 C9 C10 -174.2(4) .
C13 N3 C15 N4 -2.1(4) .
C14 N4 C15 N3 1.9(5) .
C14 N4 C16 C17 75.1(5) .
C15 N3 C13 C14 1.5(5) .
C15 N4 C14 C13 -0.8(5) .
C15 N4 C16 C17 -104.8(5) .
C16 N4 C14 C13 179.3(4) .
C16 N4 C15 N3 -178.3(4) .
C16 C17 C18 C19 -168.0(4) .
C17 C18 C19 C20 -69.4(6) .
C18 C19 C20 C28 173.3(4) 3_575
C21 N5 C23 N6 0.1(4) .
C22 N6 C23 N5 0.3(5) .
C22 N6 C24 C25 74.1(5) .
C23 N5 C21 C22 -0.4(4) .
C23 N6 C22 C21 -0.5(5) .
C23 N6 C24 C25 -104.1(5) .
C24 N6 C22 C21 -178.9(4) .
C24 N6 C23 N5 178.7(4) .
C24 C25 C26 C27 176.8(4) .
C25 C26 C27 C28 57.6(6) .
C26 C27 C28 C20 53.8(6) 3_575

loop_
_publcif_info_datablock.id
_publcif_info_datablock.publ_exptl
_publcif_info_datablock.publ_geom
_publcif_info_datablock.structure
{7884d0d1-5304-487c-881b-e7cf50346abf} y y y

loop_
_publcif_info_cif.paper_type
E
